data_2001958
loop_
_publ_author_name
'Shin, W.'
'Oh, D.'

_publ_section_title
;
 Structure of amprolium hydrochloride
;
_journal_issue 2
_journal_name_full 'Acta Crystallographica Section C'
_journal_page_first 282
_journal_page_last 285
_journal_paper_doi 10.1107/S0108270192006711
_journal_volume 49
_journal_year 1993
_chemical_formula_moiety 'C14 H20 N4,2(Cl1)'
_chemical_formula_sum 'C14 H20 Cl2 N4'
_chemical_formula_weight 315.2
_space_group_IT_number 2
_space_group_name_Hall '-P 1'
_space_group_name_H-M_alt 'P -1'
_symmetry_cell_setting triclinic
_symmetry_space_group_name_Hall '-P 1'
_symmetry_space_group_name_H-M 'P -1'
_cell_angle_alpha 90.68(2)
_cell_angle_beta 110.130(10)
_cell_angle_gamma 99.10(2)
_cell_formula_units_Z 4
_cell_length_a 11.327(2)
_cell_length_b 13.842(2)
_cell_length_c 10.959(2)
_cell_volume 1588.9(5)
_diffrn_radiation_type Cu
_diffrn_radiation_wavelength 1.5418
_exptl_absorpt_coefficient_mu 3.57
_exptl_crystal_density_diffrn 1.318
_exptl_crystal_F_000 664
_cod_data_source_file hh1002.cif
_cod_data_source_block hh1002_structure_1_of_1
_cod_original_cell_volume 1588.9(4)
_cod_database_code 2001958

loop_
_space_group_symop_id
_space_group_symop_operation_xyz
1 x,y,z
2 -x,-y,-z

loop_
_atom_site_label
_atom_site_fract_x
_atom_site_fract_y
_atom_site_fract_z
_atom_site_U_iso_or_equiv
N(1) .4321(2) .1863(2) .1686(2) .023
C(2) .3139(3) .1310(2) .1307(3) .030
C(3) .2529(3) .1194(3) .2206(4) .042
C(4) .3114(4) .1592(3) .3452(4) .051
C(5) .4331(4) .2124(3) .3825(4) .047
C(6) .4923(3) .2262(2) .2912(3) .033
C(2a) .2546(4) .0855(3) -.0041(4) .046
C(15') .4960(3) .2004(2) .0693(3) .026
N(1') .7405(3) .4262(2) .1309(3) .033
C(2') .8495(3) .3916(2) .1803(3) .031
N(3') .8533(2) .2988(2) .1994(3) .033
C(4') .7410(3) .2361(2) .1727(3) .027
C(5') .6218(3) .2684(2) .1154(3) .026
C(6') .6266(3) .3646(2) .0964(3) .031
C(2'a) .9709(4) .4654(3) .2134(5) .048
C(2'b) 1.0689(4) .4364(3) .1557(5) .055
C(2'c) 1.1477(4) .3648(4) .2325(5) .059
N(4'a) .7482(3) .1438(2) .1983(3) .036
N(1B) 1.0743(2) .8168(2) .3224(2) .026
C(2B) 1.1937(3) .8660(2) .3422(4) .039
C(3B) 1.2346(4) .8736(3) .2366(6) .063
C(4B) 1.1545(6) .8354(3) .1145(6) .074
C(5B) 1.0337(5) .7872(3) .0971(5) .061
C(6B) .9960(3) .7782(2) .2042(3) .037
C(2aB) 1.2751(4) .9103(4) .4747(5) .062
C(15'B) 1.0308(3) .8079(2) .4375(3) .027
N(1'B) .7808(3) .5926(2) .4127(3) .036
C(2'B) .6740(3) .6315(3) .3767(4) .040
N(3'B) .6734(2) .7239(2) .3547(3) .037
C(4'B) .7861(3) .7824(2) .3649(3) .027
C(5'B) .9036(3) .7461(2) .4098(3) .026
C(6'B) .8944(3) .6493(2) .4311(3) .032
C(2'aB) .5517(4) .5648(3) .3651(5) .069
C(2'bB) .4448(5) .5684(4) .2412(6) .087
C(2'cB) .3718(5) .6517(4) .2342(6) .077
N(4'aB) .7784(3) .8730(2) .3341(3) .032
Cl(1) .70780(10) .63130(10) .05430(10) .042
Cl(2) .77970(10) .37900(10) .47620(10) .040
Cl(3) .52770(10) .96750(10) .20070(10) .038
Cl(4) .99420(10) .04310(10) .31140(10) .035
H(3) .171(4) .082(3) .178(4) ?
H(4) .266(4) .153(3) .409(4) ?
H(5) .470(4) .236(3) .465(4) ?
H(6) .570(3) .259(2) .310(3) ?
H(2a1) .171(4) .060(3) -.028(4) ?
H(2a2) .303(4) .037(3) -.016(4) ?
H(2a3) .234(4) .136(3) -.081(4) ?
H(15'1) .499(3) .130(2) .038(3) ?
H(15'2) .434(3) .221(2) -.004(3) ?
H(1') .736(4) .479(3) .109(4) ?
H(6') .562(3) .393(2) .062(3) ?
H(2'a1) .950(4) .538(4) .184(5) ?
H(2'a2) 1.013(4) .468(3) .317(4) ?
H(2'b1) 1.138(5) .505(3) .157(4) ?
H(2'b2) 1.010(4) .421(3) .046(4) ?
H(2'c1) 1.222(5) .355(4) .183(5) ?
H(2'c2) 1.100(5) .297(4) .254(5) ?
H(2'c3) 1.201(5) .401(4) .321(5) ?
H(4'a1) .685(4) .098(3) .190(4) ?
H(4'a2) .823(5) .132(3) .234(5) ?
H(3B) 1.315(6) .906(4) .252(6) ?
H(4B) 1.196(5) .829(4) .033(5) ?
H(5B) .974(5) .767(4) .023(5) ?
H(6B) .917(3) .744(2) .198(3) ?
H(2a1B) 1.350(5) .934(3) .473(5) ?
H(2a2B) 1.311(5) .864(4) .562(5) ?
H(2a3B) 1.233(5) .965(4) .506(5) ?
H(151B) 1.030(3) .874(2) .466(3) ?
H(152B) 1.102(3) .784(2) .503(3) ?
H(1'B) .774(3) .533(2) .424(3) ?
H(6'B) .960(3) .618(2) .463(3) ?
H(2'a1B) .570(4) .493(3) .379(5) ?
H(2'a2B) .530(5) .588(3) .444(5) ?
H(2'b1B) .383(5) .506(4) .226(5) ?
H(2'b2B) .486(5) .579(4) .168(5) ?
H(2'c1B) .347(6) .639(4) .315(6) ?
H(2'c2B) .294(5) .655(3) .151(5) ?
H(2'c3B) .427(5) .717(3) .239(6) ?
H(4'a1B) .840(4) .918(3) .337(4) ?
H(4'a2B) .701(4) .888(3) .293(4) ?

loop_
_geom_angle_atom_site_label_1
_geom_angle_atom_site_label_2
_geom_angle_atom_site_label_3
_geom_angle
C(3) C(2) N(1) 118.2(3)
C(4) C(3) C(2) 121.1(3)
C(5) C(4) C(3) 119.6(4)
C(5) C(6) N(10 120.1(3)
C(6) N(1) C(2) 121.9(2)
C(6) C(5) C(4) 119.1(4)
C(2a) C(2) N(1) 119.5(3)
C(2a) C(2) C(3) 122.4(3)
C(15') N(1) C(2) 117.7(2)
C(15') N(1) C(6) 120.4(2)
N(3') C(2') N(1') 122.9(3)
C(4') N(3') C(2') 118.2(3)
C(4') C(5') C(15') 123.4(2)
C(5') C(15') N(1) 114.5(2)
C(5') C(4') N(3') 121.2(3)
C(5') C(6') N(1') 120.6(3)
C(6') N(1') C(2') 120.4(3)
C(6') C(5') C(15') 119.9(3)
C(6') C(5') C(4') 116.6(3)
C(2'a) C(2') N(1') 116.4(3)
C(2'a) C(2') N(3') 120.7(3)
C(2'b) C(2'a) C(2') 114.4(3)
C(2'c) C(2'b) C(2'a) 114.1(4)
N(4'a) C(4') N(3') 116.7(3)
N(4'a) C(4') C(5') 122.1(3)
C(3B) C(2B) N(1B) 118.1(4)
C(4B) C(3B) C(2B) 120.7(4)
C(5B) C(4B) C(3B) 119.8(5)
C(5B) C(6B) N(1B) 121.1(3)
C(6B) N(1B) C(2B) 121.6(3)
C(6B) C(5B) C(4B) 118.5(5)
C(2aB) C(2B) N(1B) 119.4(3)
C(2aB) C(2B) C(3B) 122.5(3)
C(15'B) N(1B) C(2B) 118.0(3)
C(15'B) N(1B) C(6B) 120.4(2)
N(3'B) C(2'B) N(1'B) 122.7(3)
C(4'B) N(3'B) C(2'B) 118.4(3)
C(4'B) C(5'B) C(15'B) 124.1(2)
C(5'B) C(15'B) N(1B) 114.5(2)
C(5'B) C(4'B) N(3'B) 121.1(3)
C(5'B) C(6'B) N(1'B) 121.3(3)
C(6'B) N(1'B) C(2'B) 120.4(3)
C(6'B) C(5'B) C(15'B) 120.1(3)
C(6'B) C(5'B) C(4'B) 115.8(3)
C(2'aB) C(2'B) N(1'B) 117.4(3)
C(2'aB) C(2'B) N(3'B) 119.9(3)
C(2'bB) C(2'aB) C(2'B) 114.4(4)
C(2'cB) C(2'bB) C(2'aB) 116.2(5)
N(4'aB) C(4'B) N(3'B) 115.7(3)
N(4'aB) C(4'B) C(5'B) 123.2(3)

loop_
_geom_bond_atom_site_label_1
_geom_bond_atom_site_label_2
_geom_bond_distance
C(3) H(3) 0.94(4)
C(4) H(4) 1.00(4)
C(5) H(5) 0.89(4)
C(6) H(6) 0.88(3)
C(2a) H(2a1) 0.90(4)
C(2a) H(2a2) 0.97(4)
C(2a) H(2a3) 1.08(4)
C(15') H(15'1) 1.05(3)
C(15') H(15'2) 0.95(3)
N(1') H(1') 0.77(4)
C(6') H(6') 0.86(3)
C(2'a) H(2'a1) 1.09(5)
C(2'a) H(2'a2) 1.06(4)
C(2'b) H(2'b1) 1.13(5)
C(2'b) H(2'b2) 1.15(4)
C(2'c) H(2'c1) 1.17(5)
C(2'c) H(2'c2) 1.08(5)
C(2'c) H(2'c3) 1.02(5)
N(4'a) H(4'a1) 0.85(4)
N(4'a) H(4'a2) 0.85(5)
N(1) C(2) 1.355(4)
N(1) C(6) 1.345(4)
N(1) C(15') 1.500(4)
C(2) C(3) 1.382(5)
C(2) C(2a) 1.480(5)
C(3) C(4) 1.361(6)
C(4) C(5) 1.376(6)
C(5) C(6) 1.383(5)
C(15') C(5') 1.497(4)
N(1') C(2') 1.334(4)
N(1') C(6') 1.358(4)
C(2') N(3') 1.309(4)
C(2') C(2'a) 1.507(5)
N(3') C(4') 1.358(4)
C(4') C(5') 1.425(4)
C(4') N(4'a) 1.320(4)
C(5') C(6') 1.346(4)
C(2'a) C(2'b) 1.553(6)
C(2'b) C(2'c) 1.507(6)
C(3B) H(3B) 0.91(6)
C(4B) H(4B) 1.15(5)
C(5B) H(5B) 0.87(5)
C(6B) H(6B) 0.92(3)
C(2aB) H(2a1B) 0.87(5)
C(2aB) H(2a2B) 1.15(5)
C(2aB) H(2a3B) 1.06(5)
C(15'B) H(151B) 0.97(3)
C(15'B) H(152B) 0.99(3)
N(1'B) H(1'B) 0.83(3)
C(6'B) H(6'B) 0.89(3)
C(2'aB) H(2'a1B) 1.04(4)
C(2'aB) H(2'a2B) 1.04(5)
C(2'bB) H(2'b1B) 0.99(5)
C(2'bB) H(2'b2B) 1.06(5)
C(2'cB) H(2'c1B) 1.02(6)
C(2'cB) H(2'c2B) 1.04(5)
C(2'cB) H(2'c3B) 1.01(4)
N(4'aB) H(4'a1B) 0.85(4)
N(4'aB) H(4'a2B) 0.89(4)
N(1B) C(2B) 1.358(4)
N(1B) C(6B) 1.339(4)
N(1B) C(15'B) 1.504(4)
C(2B) C(3B) 1.386(6)
C(2B) C(2aB) 1.488(6)
C(3B) C(4B) 1.374(8)
C(4B) C(5B) 1.372(8)
C(5B) C(6B) 1.381(6)
C(15'B) C(5'B) 1.484(4)
N(1'B) C(2'B) 1.339(4)
N(1'B) C(6'B) 1.346(4)
C(2'B) N(3'B) 1.305(5)
C(2'B) C(2'aB) 1.503(5)
N(3'B) C(4'B) 1.368(4)
C(4'B) C(5'B) 1.426(4)
C(4'B) N(4'aB) 1.311(4)
C(5'B) C(6'B) 1.357(4)
C(2'aB) C(2'bB) 1.484(7)
C(2'bB) C(2'cB) 1.510(8)
